data_4066399
loop_
_publ_author_name
'Hollingsworth, Nathan'
'Johnson, Andrew L.'
'Kingsley, Andrew'
'Kociok-K\"ohn, Gabriele'
'Molloy, Kieran C.'

_publ_section_title
;
 Structural Study of the Reaction of Methylzinc Amino Alcoholates with
 Oxygen
;
_journal_issue 15
_journal_name_full Organometallics
_journal_page_first 3318
_journal_paper_doi 10.1021/om100449t
_journal_volume 29
_journal_year 2010
_chemical_formula_moiety 'C32 H80 N8 O4 Zn4, 0.5(C6 H14)'
_chemical_formula_sum 'C35 H87 N8 O4 Zn4'
_chemical_formula_weight 945.61
_chemical_name_systematic
;
 ?
;
_space_group_IT_number 15
_symmetry_cell_setting monoclinic
_symmetry_space_group_name_Hall '-C 2yc'
_symmetry_space_group_name_H-M 'C 1 2/c 1'
_atom_sites_solution_hydrogens geom
_atom_sites_solution_primary direct
_atom_sites_solution_secondary difmap
_audit_creation_method SHELXL-97
_cell_angle_alpha 90.00
_cell_angle_beta 97.6790(10)
_cell_angle_gamma 90.00
_cell_formula_units_Z 8
_cell_length_a 18.0120(4)
_cell_length_b 15.0540(4)
_cell_length_c 36.5280(10)
_cell_measurement_reflns_used 67338
_cell_measurement_temperature 150(2)
_cell_measurement_theta_max 27.485
_cell_measurement_theta_min 2.910
_cell_volume 9815.8(4)
_computing_cell_refinement 'HKL Scalepack (Otwinski & Minor, 1997)'
_computing_data_collection 'Collect (Nonius BV, 1997-2000)'
_computing_data_reduction
;
 DENZO-SCALEPACK Z. Otwinowski and W. Minor, " 
 Processing of X-ray Diffraction Data Collected in Oscillation Mode ", 
 Methods in Enzymology, Volume 276: Macromolecular Crystallography, 
 part A, p.307-326, 1997,C.W. Carter, Jr. & R. M. Sweet, Eds., Academic Press.
;
_computing_molecular_graphics 'ORTEP3 for Windows - Farrugia, L. J. J. Appl. Crystallogr. 1997, 30, 565'
_computing_publication_material
;
 'WinGX publication routines, Farrugia, 
 L. J., J. Appl. Crystallogr., 1999, 32, 837-838
;
_computing_structure_refinement
;
 SHELXL97 -Program for Crystal Structure Analysis (Release 97-2). 
 Sheldrick, G.M., Instit\"ut f\"ur Anorganische Chemie der Universit\"at, 
 Tammanstrasse 4, D-3400 G\"ottingen, Germany, 1998 
;
_computing_structure_solution
; 
 SIR97- Altomare A., Burla M.C., Camalli M., Cascarano G.L., Giacovazzo C. , 
 Guagliardi A., Moliterni A.G.G., Polidori G.,Spagna R. 
 (1999) J. Appl. Cryst. 32, 115-119
;
_diffrn_ambient_temperature 150(2)
_diffrn_measured_fraction_theta_full 0.724
_diffrn_measured_fraction_theta_max 0.724
_diffrn_measurement_device_type 'Nonius Kappa CCD'
_diffrn_measurement_method '697 1.2 degree images with \f and \w scans'
_diffrn_radiation_monochromator graphite
_diffrn_radiation_source 'fine-focus sealed tube'
_diffrn_radiation_type MoK\a
_diffrn_radiation_wavelength 0.71073
_diffrn_reflns_av_R_equivalents 0.0810
_diffrn_reflns_av_sigmaI/netI 0.1080
_diffrn_reflns_limit_h_max 22
_diffrn_reflns_limit_h_min -23
_diffrn_reflns_limit_k_max 19
_diffrn_reflns_limit_k_min -19
_diffrn_reflns_limit_l_max 47
_diffrn_reflns_limit_l_min -47
_diffrn_reflns_number 24047
_diffrn_reflns_theta_full 27.49
_diffrn_reflns_theta_max 27.49
_diffrn_reflns_theta_min 2.93
_diffrn_standards_decay_% 0
_diffrn_standards_number 0
_exptl_absorpt_coefficient_mu 1.971
_exptl_absorpt_correction_T_max 0.9432
_exptl_absorpt_correction_T_min 0.5893
_exptl_absorpt_correction_type multi-scan
_exptl_absorpt_process_details
;
multi-scan from symmetry-related measurements 
 Sortav (Blessing 1995)
;
_exptl_crystal_colour colourless
_exptl_crystal_density_diffrn 1.280
_exptl_crystal_density_method 'not measured'
_exptl_crystal_description plate
_exptl_crystal_F_000 4040
_exptl_crystal_size_max 0.30
_exptl_crystal_size_mid 0.20
_exptl_crystal_size_min 0.03
_refine_diff_density_max 3.210
_refine_diff_density_min -0.749
_refine_diff_density_rms 0.180
_refine_ls_extinction_method none
_refine_ls_goodness_of_fit_ref 1.075
_refine_ls_hydrogen_treatment constr
_refine_ls_matrix_type full
_refine_ls_number_parameters 480
_refine_ls_number_reflns 8171
_refine_ls_number_restraints 0
_refine_ls_restrained_S_all 1.075
_refine_ls_R_factor_all 0.1739
_refine_ls_R_factor_gt 0.1064
_refine_ls_shift/su_max 0.001
_refine_ls_shift/su_mean 0.000
_refine_ls_structure_factor_coef Fsqd
_refine_ls_weighting_details 'calc w=1/[\s^2^(Fo^2^)+(0.1196P)^2^+211.6399P] where P=(Fo^2^+2Fc^2^)/3'
_refine_ls_weighting_scheme calc
_refine_ls_wR_factor_gt 0.2546
_refine_ls_wR_factor_ref 0.2878
_reflns_number_gt 4876
_reflns_number_total 8171
_reflns_threshold_expression >2sigma(I)
_cod_data_source_file om100449t_si_001.cif
_cod_data_source_block k08kcm37
_cod_original_sg_symbol_H-M 'C 2/c'
_cod_database_code 4066399

loop_
_symmetry_equiv_pos_as_xyz
'x, y, z'
'-x, y, -z+1/2'
'x+1/2, y+1/2, z'
'-x+1/2, y+1/2, -z+1/2'
'-x, -y, -z'
'x, -y, z-1/2'
'-x+1/2, -y+1/2, -z'
'x+1/2, -y+1/2, z-1/2'

loop_
_atom_site_label
_atom_site_type_symbol
_atom_site_fract_x
_atom_site_fract_y
_atom_site_fract_z
_atom_site_U_iso_or_equiv
_atom_site_adp_type
_atom_site_occupancy
_atom_site_symmetry_multiplicity
_atom_site_calc_flag
_atom_site_refinement_flags
Zn1 Zn 0.66504(9) 0.11046(9) 0.64736(3) 0.0305(4) Uani 1 1 d .
Zn2 Zn 0.85756(8) 0.07587(9) 0.64549(3) 0.0283(4) Uani 1 1 d .
Zn3 Zn 0.77392(8) -0.10654(9) 0.68513(3) 0.0285(4) Uani 1 1 d .
Zn4 Zn 0.69669(8) -0.07307(9) 0.59317(3) 0.0307(4) Uani 1 1 d .
O1 O 0.7613(4) 0.1344(5) 0.62723(17) 0.0244(17) Uani 1 1 d .
O2 O 0.8251(5) 0.0087(5) 0.68828(19) 0.0267(19) Uani 1 1 d .
O3 O 0.7656(4) -0.1351(5) 0.63070(17) 0.0236(17) Uani 1 1 d .
O4 O 0.6319(5) -0.0043(5) 0.6238(2) 0.0298(19) Uani 1 1 d .
N1 N 0.6158(6) 0.2008(6) 0.6031(3) 0.035(3) Uani 1 1 d .
N2 N 0.8086(7) 0.2669(8) 0.5475(3) 0.048(3) Uani 1 1 d .
N3 N 0.9011(5) 0.1740(6) 0.6877(2) 0.025(2) Uani 1 1 d .
N4 N 0.8602(6) 0.0470(7) 0.7910(2) 0.036(3) Uani 1 1 d .
N5 N 0.8775(6) -0.1915(6) 0.6894(2) 0.026(2) Uani 1 1 d .
N6 N 0.8698(6) -0.2776(7) 0.5718(3) 0.040(3) Uani 1 1 d .
N7 N 0.6043(6) -0.1726(7) 0.5896(3) 0.032(2) Uani 1 1 d .
N8 N 0.4529(6) -0.0434(7) 0.6604(3) 0.039(3) Uani 1 1 d .
C1 C 0.6431(8) 0.1485(9) 0.6973(3) 0.045(4) Uani 1 1 d .
H1A H 0.5902 0.1652 0.6958 0.067 Uiso 1 1 calc R
H1B H 0.6746 0.1995 0.7057 0.067 Uiso 1 1 calc R
H1C H 0.6537 0.0993 0.7148 0.067 Uiso 1 1 calc R
C2 C 0.9308(7) 0.0373(9) 0.6121(3) 0.039(3) Uani 1 1 d .
H2A H 0.9037 0.0109 0.5896 0.059 Uiso 1 1 calc R
H2B H 0.9650 -0.0068 0.6247 0.059 Uiso 1 1 calc R
H2C H 0.9594 0.0888 0.6054 0.059 Uiso 1 1 calc R
C3 C 0.6976(8) -0.1443(9) 0.7168(3) 0.043(4) Uani 1 1 d .
H3A H 0.7225 -0.1743 0.7389 0.065 Uiso 1 1 calc R
H3B H 0.6620 -0.1852 0.7029 0.065 Uiso 1 1 calc R
H3C H 0.6707 -0.0920 0.7242 0.065 Uiso 1 1 calc R
C4 C 0.7230(9) -0.0358(9) 0.5443(3) 0.046(4) Uani 1 1 d .
H4A H 0.7749 -0.0146 0.5472 0.069 Uiso 1 1 calc R
H4B H 0.6894 0.0120 0.5343 0.069 Uiso 1 1 calc R
H4C H 0.7177 -0.0865 0.5273 0.069 Uiso 1 1 calc R
C5 C 0.7511(7) 0.1863(8) 0.5948(3) 0.036(3) Uani 1 1 d .
H5 H 0.7362 0.1443 0.5739 0.043 Uiso 1 1 calc R
C6 C 0.6864(8) 0.2482(9) 0.5958(4) 0.046(4) Uani 1 1 d .
H6A H 0.6766 0.2800 0.5719 0.055 Uiso 1 1 calc R
H6B H 0.7000 0.2930 0.6154 0.055 Uiso 1 1 calc R
C7 C 0.5682(9) 0.2688(10) 0.6164(4) 0.056(4) Uani 1 1 d .
H7A H 0.5601 0.3169 0.5983 0.085 Uiso 1 1 calc R
H7B H 0.5928 0.2926 0.6400 0.085 Uiso 1 1 calc R
H7C H 0.5199 0.2426 0.6201 0.085 Uiso 1 1 calc R
C8 C 0.5781(9) 0.1575(9) 0.5695(4) 0.050(4) Uani 1 1 d .
H8A H 0.5330 0.1270 0.5752 0.075 Uiso 1 1 calc R
H8B H 0.6121 0.1143 0.5606 0.075 Uiso 1 1 calc R
H8C H 0.5642 0.2025 0.5504 0.075 Uiso 1 1 calc R
C9 C 0.8185(8) 0.2353(9) 0.5855(3) 0.039(3) Uani 1 1 d .
H9A H 0.8284 0.2866 0.6024 0.047 Uiso 1 1 calc R
H9B H 0.8626 0.1956 0.5894 0.047 Uiso 1 1 calc R
C10 C 0.8424(10) 0.2031(13) 0.5240(4) 0.075(6) Uani 1 1 d .
H10A H 0.8968 0.2021 0.5311 0.112 Uiso 1 1 calc R
H10B H 0.8308 0.2210 0.4981 0.112 Uiso 1 1 calc R
H10C H 0.8219 0.1437 0.5273 0.112 Uiso 1 1 calc R
C11 C 0.8387(9) 0.3534(11) 0.5431(5) 0.071(5) Uani 1 1 d .
H11A H 0.8192 0.3948 0.5601 0.107 Uiso 1 1 calc R
H11B H 0.8242 0.3736 0.5176 0.107 Uiso 1 1 calc R
H11C H 0.8935 0.3512 0.5484 0.107 Uiso 1 1 calc R
C12 C 0.8387(7) 0.0609(7) 0.7217(3) 0.028(3) Uani 1 1 d .
H12 H 0.7953 0.1020 0.7223 0.034 Uiso 1 1 calc R
C13 C 0.9074(8) 0.1158(8) 0.7206(3) 0.040(3) Uani 1 1 d .
H13A H 0.9161 0.1529 0.7432 0.048 Uiso 1 1 calc R
H13B H 0.9512 0.0761 0.7205 0.048 Uiso 1 1 calc R
C14 C 0.9775(9) 0.2057(10) 0.6834(3) 0.052(4) Uani 1 1 d .
H14A H 0.9742 0.2508 0.6639 0.078 Uiso 1 1 calc R
H14B H 1.0078 0.1556 0.6768 0.078 Uiso 1 1 calc R
H14C H 1.0009 0.2317 0.7068 0.078 Uiso 1 1 calc R
C15 C 0.8541(8) 0.2493(8) 0.6905(3) 0.039(3) Uani 1 1 d .
H15A H 0.8024 0.2294 0.6911 0.059 Uiso 1 1 calc R
H15B H 0.8559 0.2881 0.6691 0.059 Uiso 1 1 calc R
H15C H 0.8715 0.2820 0.7132 0.059 Uiso 1 1 calc R
C16 C 0.8439(9) 0.0012(7) 0.7556(3) 0.036(3) Uani 1 1 d .
H16A H 0.7959 -0.0311 0.7552 0.044 Uiso 1 1 calc R
H16B H 0.8836 -0.0436 0.7539 0.044 Uiso 1 1 calc R
C17 C 0.8766(10) -0.0168(11) 0.8208(4) 0.066(5) Uani 1 1 d .
H17A H 0.8941 0.0147 0.8438 0.098 Uiso 1 1 calc R
H17B H 0.9157 -0.0577 0.8150 0.098 Uiso 1 1 calc R
H17C H 0.8311 -0.0504 0.8237 0.098 Uiso 1 1 calc R
C18 C 0.7983(10) 0.1010(10) 0.7979(4) 0.067(5) Uani 1 1 d .
H18A H 0.7847 0.1412 0.7770 0.100 Uiso 1 1 calc R
H18B H 0.8124 0.1359 0.8204 0.100 Uiso 1 1 calc R
H18C H 0.7555 0.0629 0.8011 0.100 Uiso 1 1 calc R
C19 C 0.8286(8) -0.1880(7) 0.6228(3) 0.033(3) Uani 1 1 d .
H19 H 0.8693 -0.1467 0.6176 0.040 Uiso 1 1 calc R
C20 C 0.8581(8) -0.2436(9) 0.6555(3) 0.043(4) Uani 1 1 d .
H20A H 0.8199 -0.2884 0.6597 0.052 Uiso 1 1 calc R
H20B H 0.9032 -0.2757 0.6499 0.052 Uiso 1 1 calc R
C21 C 0.8846(8) -0.2497(8) 0.7216(4) 0.047(4) Uani 1 1 d .
H21A H 0.8382 -0.2835 0.7217 0.070 Uiso 1 1 calc R
H21B H 0.8940 -0.2139 0.7441 0.070 Uiso 1 1 calc R
H21C H 0.9264 -0.2909 0.7205 0.070 Uiso 1 1 calc R
C22 C 0.9482(7) -0.1418(8) 0.6895(3) 0.037(3) Uani 1 1 d .
H22A H 0.9560 -0.1033 0.7113 0.056 Uiso 1 1 calc R
H22B H 0.9454 -0.1055 0.6672 0.056 Uiso 1 1 calc R
H22C H 0.9900 -0.1837 0.6902 0.056 Uiso 1 1 calc R
C23 C 0.8069(8) -0.2445(9) 0.5890(3) 0.040(3) Uani 1 1 d .
H23A H 0.7773 -0.2958 0.5959 0.048 Uiso 1 1 calc R
H23B H 0.7741 -0.2090 0.5706 0.048 Uiso 1 1 calc R
C24 C 0.8919(9) -0.2106(11) 0.5458(4) 0.062(5) Uani 1 1 d .
H24A H 0.8530 -0.2062 0.5244 0.093 Uiso 1 1 calc R
H24B H 0.9394 -0.2282 0.5375 0.093 Uiso 1 1 calc R
H24C H 0.8980 -0.1528 0.5582 0.093 Uiso 1 1 calc R
C25 C 0.8485(9) -0.3585(10) 0.5510(4) 0.062(5) Uani 1 1 d .
H25A H 0.8242 -0.3997 0.5665 0.093 Uiso 1 1 calc R
H25B H 0.8933 -0.3866 0.5436 0.093 Uiso 1 1 calc R
H25C H 0.8135 -0.3436 0.5289 0.093 Uiso 1 1 calc R
C26 C 0.5689(7) -0.0540(8) 0.6322(3) 0.033(3) Uani 1 1 d .
H26 H 0.5856 -0.0914 0.6544 0.039 Uiso 1 1 calc R
C27 C 0.5445(8) -0.1157(9) 0.6003(4) 0.048(4) Uani 1 1 d .
H27A H 0.5037 -0.1541 0.6069 0.058 Uiso 1 1 calc R
H27B H 0.5238 -0.0796 0.5786 0.058 Uiso 1 1 calc R
C28 C 0.5820(10) -0.2043(11) 0.5516(4) 0.065(5) Uani 1 1 d .
H28A H 0.6246 -0.2341 0.5427 0.097 Uiso 1 1 calc R
H28B H 0.5663 -0.1538 0.5355 0.097 Uiso 1 1 calc R
H28C H 0.5403 -0.2463 0.5512 0.097 Uiso 1 1 calc R
C29 C 0.6165(8) -0.2485(9) 0.6161(4) 0.047(4) Uani 1 1 d .
H29A H 0.5695 -0.2811 0.6162 0.071 Uiso 1 1 calc R
H29B H 0.6334 -0.2256 0.6410 0.071 Uiso 1 1 calc R
H29C H 0.6547 -0.2884 0.6086 0.071 Uiso 1 1 calc R
C30 C 0.5045(9) 0.0029(9) 0.6409(5) 0.056(5) Uani 1 1 d .
H30A H 0.5248 0.0544 0.6559 0.067 Uiso 1 1 calc R
H30B H 0.4774 0.0260 0.6175 0.067 Uiso 1 1 calc R
C31 C 0.4784(11) -0.0401(12) 0.7004(4) 0.074(5) Uani 1 1 d .
H31A H 0.5266 -0.0708 0.7058 0.111 Uiso 1 1 calc R
H31B H 0.4414 -0.0692 0.7137 0.111 Uiso 1 1 calc R
H31C H 0.4843 0.0220 0.7084 0.111 Uiso 1 1 calc R
C32 C 0.3756(10) -0.0099(9) 0.6489(5) 0.069(6) Uani 1 1 d .
H32A H 0.3743 0.0544 0.6529 0.104 Uiso 1 1 calc R
H32B H 0.3410 -0.0391 0.6637 0.104 Uiso 1 1 calc R
H32C H 0.3605 -0.0229 0.6227 0.104 Uiso 1 1 calc R
C41 C 0.9627(13) -0.0182(14) 0.4916(7) 0.115(12) Uani 1 1 d .
H41A H 0.9701 -0.0807 0.4845 0.138 Uiso 1 1 calc R
H41B H 0.9293 -0.0188 0.5111 0.138 Uiso 1 1 calc R
C42 C 0.9235(15) 0.0283(14) 0.4593(7) 0.109(9) Uani 1 1 d .
H42A H 0.9151 0.0905 0.4665 0.130 Uiso 1 1 calc R
H42B H 0.9570 0.0297 0.4399 0.130 Uiso 1 1 calc R
C43 C 0.8513(14) -0.0091(13) 0.4431(7) 0.111(9) Uani 1 1 d .
H43A H 0.8303 0.0273 0.4219 0.166 Uiso 1 1 calc R
H43B H 0.8168 -0.0095 0.4616 0.166 Uiso 1 1 calc R
H43C H 0.8588 -0.0699 0.4347 0.166 Uiso 1 1 calc R

loop_
_atom_site_aniso_label
_atom_site_aniso_U_11
_atom_site_aniso_U_22
_atom_site_aniso_U_33
_atom_site_aniso_U_23
_atom_site_aniso_U_13
_atom_site_aniso_U_12
Zn1 0.0349(10) 0.0327(8) 0.0252(6) -0.0013(5) 0.0086(6) -0.0016(7)
Zn2 0.0322(10) 0.0308(8) 0.0230(6) 0.0022(5) 0.0071(6) 0.0000(6)
Zn3 0.0353(10) 0.0274(7) 0.0242(6) -0.0003(5) 0.0095(6) -0.0025(6)
Zn4 0.0343(10) 0.0358(8) 0.0227(6) -0.0025(5) 0.0065(6) -0.0021(7)
O1 0.021(5) 0.033(4) 0.018(3) 0.004(3) 0.000(3) 0.002(3)
O2 0.035(6) 0.025(4) 0.022(3) 0.000(3) 0.008(3) -0.003(4)
O3 0.020(5) 0.033(4) 0.020(3) -0.006(3) 0.008(3) -0.006(4)
O4 0.026(5) 0.031(5) 0.034(4) -0.006(3) 0.013(4) -0.007(4)
N1 0.027(7) 0.033(6) 0.045(5) 0.016(4) 0.012(5) 0.010(5)
N2 0.043(8) 0.063(8) 0.038(6) 0.026(5) 0.006(5) 0.000(6)
N3 0.027(6) 0.024(5) 0.024(4) 0.002(3) 0.003(4) -0.012(4)
N4 0.052(8) 0.036(6) 0.021(4) -0.005(4) 0.006(5) 0.003(5)
N5 0.030(7) 0.027(5) 0.021(4) 0.002(3) -0.001(4) 0.003(4)
N6 0.041(8) 0.046(7) 0.034(5) -0.010(4) 0.007(5) 0.002(6)
N7 0.020(6) 0.038(6) 0.040(5) -0.013(4) 0.010(4) -0.013(5)
N8 0.031(8) 0.032(6) 0.060(7) -0.003(5) 0.025(6) 0.005(5)
C1 0.051(10) 0.050(9) 0.038(6) -0.013(6) 0.023(7) 0.014(7)
C2 0.042(9) 0.043(8) 0.036(6) 0.007(5) 0.018(6) 0.003(7)
C3 0.051(10) 0.056(9) 0.026(5) -0.001(5) 0.014(6) -0.011(7)
C4 0.071(12) 0.036(8) 0.036(6) -0.004(5) 0.024(7) -0.015(7)
C5 0.032(9) 0.037(8) 0.037(6) 0.010(5) -0.002(6) -0.001(6)
C6 0.047(11) 0.041(8) 0.050(7) 0.013(6) 0.008(7) 0.000(7)
C7 0.064(12) 0.051(10) 0.058(9) 0.016(7) 0.020(8) 0.015(8)
C8 0.058(11) 0.034(8) 0.055(8) 0.008(6) -0.003(7) 0.013(7)
C9 0.035(9) 0.043(8) 0.040(7) 0.016(5) 0.009(6) 0.004(6)
C10 0.061(13) 0.126(16) 0.039(8) 0.012(9) 0.013(8) 0.009(11)
C11 0.036(11) 0.082(12) 0.092(12) 0.052(10) -0.004(9) -0.012(9)
C12 0.039(8) 0.025(6) 0.021(5) -0.002(4) 0.004(5) -0.002(5)
C13 0.053(10) 0.040(8) 0.024(5) 0.006(5) -0.007(6) -0.016(7)
C14 0.061(12) 0.059(10) 0.038(7) -0.004(6) 0.014(7) -0.007(8)
C15 0.049(10) 0.027(7) 0.041(6) 0.001(5) 0.001(6) 0.003(6)
C16 0.063(11) 0.030(7) 0.017(5) 0.006(4) 0.010(6) 0.008(6)
C17 0.073(14) 0.093(13) 0.030(7) 0.018(7) 0.006(8) 0.005(10)
C18 0.102(16) 0.055(10) 0.048(8) 0.000(7) 0.029(9) 0.025(10)
C19 0.045(9) 0.016(6) 0.041(6) -0.011(5) 0.016(6) -0.008(6)
C20 0.052(11) 0.038(8) 0.044(7) 0.007(6) 0.024(7) 0.007(7)
C21 0.058(11) 0.030(7) 0.055(8) 0.011(6) 0.019(7) 0.000(7)
C22 0.036(9) 0.033(7) 0.039(6) -0.002(5) -0.002(6) 0.007(6)
C23 0.035(9) 0.047(9) 0.039(7) -0.007(5) 0.005(6) -0.003(7)
C24 0.065(13) 0.085(12) 0.042(7) 0.007(7) 0.028(8) 0.015(9)
C25 0.053(12) 0.069(11) 0.063(9) -0.034(8) 0.005(8) 0.015(9)
C26 0.023(8) 0.028(7) 0.049(7) -0.014(5) 0.010(6) -0.001(5)
C27 0.030(9) 0.044(9) 0.069(9) -0.012(7) -0.001(7) -0.013(7)
C28 0.070(13) 0.071(11) 0.055(9) -0.033(8) 0.015(8) -0.026(9)
C29 0.042(10) 0.036(8) 0.066(9) -0.017(6) 0.018(7) -0.003(7)
C30 0.047(11) 0.038(9) 0.094(12) 0.002(7) 0.050(10) 0.002(7)
C31 0.094(16) 0.070(12) 0.065(10) -0.006(9) 0.035(10) -0.010(11)
C32 0.053(13) 0.026(8) 0.136(16) -0.005(8) 0.038(12) -0.008(8)
C41 0.16(3) 0.053(15) 0.15(2) 0.029(14) 0.11(3) 0.024(15)
C42 0.12(2) 0.059(13) 0.15(2) 0.044(14) 0.054(18) -0.010(14)
C43 0.11(2) 0.061(14) 0.16(2) -0.006(13) 0.010(19) -0.001(14)

loop_
_atom_type_symbol
_atom_type_description
_atom_type_scat_dispersion_real
_atom_type_scat_dispersion_imag
_atom_type_scat_source
C C 0.0033 0.0016 'International Tables Vol C Tables 4.2.6.8 and 6.1.1.4'
H H 0.0000 0.0000 'International Tables Vol C Tables 4.2.6.8 and 6.1.1.4'
O O 0.0106 0.0060 'International Tables Vol C Tables 4.2.6.8 and 6.1.1.4'
N N 0.0061 0.0033 'International Tables Vol C Tables 4.2.6.8 and 6.1.1.4'
Zn Zn 0.2839 1.4301 'International Tables Vol C Tables 4.2.6.8 and 6.1.1.4'

loop_
_geom_angle_atom_site_label_1
_geom_angle_atom_site_label_2
_geom_angle_atom_site_label_3
_geom_angle
_geom_angle_site_symmetry_1
_geom_angle_site_symmetry_3
O4 Zn1 C1 124.0(5) . .
O4 Zn1 O1 102.8(3) . .
C1 Zn1 O1 124.7(5) . .
O4 Zn1 N1 98.7(4) . .
C1 Zn1 N1 112.5(5) . .
O1 Zn1 N1 84.5(3) . .
O1 Zn2 C2 122.9(4) . .
O1 Zn2 O2 98.8(3) . .
C2 Zn2 O2 127.7(4) . .
O1 Zn2 N3 98.7(3) . .
C2 Zn2 N3 114.9(5) . .
O2 Zn2 N3 84.6(3) . .
O2 Zn3 C3 125.0(4) . .
O2 Zn3 O3 102.6(3) . .
C3 Zn3 O3 123.0(4) . .
O2 Zn3 N5 96.9(3) . .
C3 Zn3 N5 115.3(5) . .
O3 Zn3 N5 84.2(3) . .
O3 Zn4 C4 123.9(5) . .
O3 Zn4 O4 102.5(3) . .
C4 Zn4 O4 125.5(5) . .
O3 Zn4 N7 96.8(4) . .
C4 Zn4 N7 113.7(5) . .
O4 Zn4 N7 84.0(3) . .
C5 O1 Zn2 122.7(7) . .
C5 O1 Zn1 112.7(7) . .
Zn2 O1 Zn1 123.9(3) . .
C12 O2 Zn3 123.8(6) . .
C12 O2 Zn2 110.4(6) . .
Zn3 O2 Zn2 125.6(4) . .
C19 O3 Zn4 124.3(6) . .
C19 O3 Zn3 110.9(6) . .
Zn4 O3 Zn3 122.9(4) . .
C26 O4 Zn1 124.4(6) . .
C26 O4 Zn4 112.8(6) . .
Zn1 O4 Zn4 121.8(4) . .
C7 N1 C8 111.3(11) . .
C7 N1 C6 105.8(10) . .
C8 N1 C6 111.6(10) . .
C7 N1 Zn1 112.6(7) . .
C8 N1 Zn1 115.7(7) . .
C6 N1 Zn1 98.8(7) . .
C11 N2 C9 114.0(12) . .
C11 N2 C10 109.7(12) . .
C9 N2 C10 109.6(11) . .
C15 N3 C13 113.2(9) . .
C15 N3 C14 108.7(10) . .
C13 N3 C14 107.7(10) . .
C15 N3 Zn2 115.0(8) . .
C13 N3 Zn2 98.8(6) . .
C14 N3 Zn2 112.9(7) . .
C18 N4 C17 109.2(11) . .
C18 N4 C16 110.9(11) . .
C17 N4 C16 110.3(10) . .
C21 N5 C20 110.2(9) . .
C21 N5 C22 108.6(10) . .
C20 N5 C22 112.4(9) . .
C21 N5 Zn3 112.4(8) . .
C20 N5 Zn3 98.2(7) . .
C22 N5 Zn3 114.8(7) . .
C23 N6 C25 110.2(11) . .
C23 N6 C24 109.6(11) . .
C25 N6 C24 108.1(11) . .
C27 N7 C28 108.8(12) . .
C27 N7 C29 108.8(9) . .
C28 N7 C29 111.2(10) . .
C27 N7 Zn4 99.2(7) . .
C28 N7 Zn4 112.4(8) . .
C29 N7 Zn4 115.5(8) . .
C30 N8 C31 109.9(13) . .
C30 N8 C32 110.0(12) . .
C31 N8 C32 115.0(12) . .
Zn1 C1 H1A 109.5 . .
Zn1 C1 H1B 109.5 . .
H1A C1 H1B 109.5 . .
Zn1 C1 H1C 109.5 . .
H1A C1 H1C 109.5 . .
H1B C1 H1C 109.5 . .
Zn2 C2 H2A 109.5 . .
Zn2 C2 H2B 109.5 . .
H2A C2 H2B 109.5 . .
Zn2 C2 H2C 109.5 . .
H2A C2 H2C 109.5 . .
H2B C2 H2C 109.5 . .
Zn3 C3 H3A 109.5 . .
Zn3 C3 H3B 109.5 . .
H3A C3 H3B 109.5 . .
Zn3 C3 H3C 109.5 . .
H3A C3 H3C 109.5 . .
H3B C3 H3C 109.5 . .
Zn4 C4 H4A 109.5 . .
Zn4 C4 H4B 109.5 . .
H4A C4 H4B 109.5 . .
Zn4 C4 H4C 109.5 . .
H4A C4 H4C 109.5 . .
H4B C4 H4C 109.5 . .
O1 C5 C6 109.7(10) . .
O1 C5 C9 116.3(10) . .
C6 C5 C9 110.8(11) . .
O1 C5 H5 106.4 . .
C6 C5 H5 106.4 . .
C9 C5 H5 106.4 . .
C5 C6 N1 112.7(10) . .
C5 C6 H6A 109.0 . .
N1 C6 H6A 109.0 . .
C5 C6 H6B 109.0 . .
N1 C6 H6B 109.0 . .
H6A C6 H6B 107.8 . .
N1 C7 H7A 109.5 . .
N1 C7 H7B 109.5 . .
H7A C7 H7B 109.5 . .
N1 C7 H7C 109.5 . .
H7A C7 H7C 109.5 . .
H7B C7 H7C 109.5 . .
N1 C8 H8A 109.5 . .
N1 C8 H8B 109.5 . .
H8A C8 H8B 109.5 . .
N1 C8 H8C 109.5 . .
H8A C8 H8C 109.5 . .
H8B C8 H8C 109.5 . .
N2 C9 C5 112.2(11) . .
N2 C9 H9A 109.2 . .
C5 C9 H9A 109.2 . .
N2 C9 H9B 109.2 . .
C5 C9 H9B 109.2 . .
H9A C9 H9B 107.9 . .
N2 C10 H10A 109.5 . .
N2 C10 H10B 109.5 . .
H10A C10 H10B 109.5 . .
N2 C10 H10C 109.5 . .
H10A C10 H10C 109.5 . .
H10B C10 H10C 109.5 . .
N2 C11 H11A 109.5 . .
N2 C11 H11B 109.5 . .
H11A C11 H11B 109.5 . .
N2 C11 H11C 109.5 . .
H11A C11 H11C 109.5 . .
H11B C11 H11C 109.5 . .
O2 C12 C13 109.0(9) . .
O2 C12 C16 110.5(9) . .
C13 C12 C16 112.7(10) . .
O2 C12 H12 108.1 . .
C13 C12 H12 108.1 . .
C16 C12 H12 108.1 . .
N3 C13 C12 112.0(10) . .
N3 C13 H13A 109.2 . .
C12 C13 H13A 109.2 . .
N3 C13 H13B 109.2 . .
C12 C13 H13B 109.2 . .
H13A C13 H13B 107.9 . .
N3 C14 H14A 109.5 . .
N3 C14 H14B 109.5 . .
H14A C14 H14B 109.5 . .
N3 C14 H14C 109.5 . .
H14A C14 H14C 109.5 . .
H14B C14 H14C 109.5 . .
N3 C15 H15A 109.5 . .
N3 C15 H15B 109.5 . .
H15A C15 H15B 109.5 . .
N3 C15 H15C 109.5 . .
H15A C15 H15C 109.5 . .
H15B C15 H15C 109.5 . .
N4 C16 C12 115.1(9) . .
N4 C16 H16A 108.5 . .
C12 C16 H16A 108.5 . .
N4 C16 H16B 108.5 . .
C12 C16 H16B 108.5 . .
H16A C16 H16B 107.5 . .
N4 C17 H17A 109.5 . .
N4 C17 H17B 109.5 . .
H17A C17 H17B 109.5 . .
N4 C17 H17C 109.5 . .
H17A C17 H17C 109.5 . .
H17B C17 H17C 109.5 . .
N4 C18 H18A 109.5 . .
N4 C18 H18B 109.5 . .
H18A C18 H18B 109.5 . .
N4 C18 H18C 109.5 . .
H18A C18 H18C 109.5 . .
H18B C18 H18C 109.5 . .
O3 C19 C20 110.8(9) . .
O3 C19 C23 110.5(11) . .
C20 C19 C23 111.4(10) . .
O3 C19 H19 108.0 . .
C20 C19 H19 108.0 . .
C23 C19 H19 108.0 . .
N5 C20 C19 113.2(10) . .
N5 C20 H20A 108.9 . .
C19 C20 H20A 108.9 . .
N5 C20 H20B 108.9 . .
C19 C20 H20B 108.9 . .
H20A C20 H20B 107.7 . .
N5 C21 H21A 109.5 . .
N5 C21 H21B 109.5 . .
H21A C21 H21B 109.5 . .
N5 C21 H21C 109.5 . .
H21A C21 H21C 109.5 . .
H21B C21 H21C 109.5 . .
N5 C22 H22A 109.5 . .
N5 C22 H22B 109.5 . .
H22A C22 H22B 109.5 . .
N5 C22 H22C 109.5 . .
H22A C22 H22C 109.5 . .
H22B C22 H22C 109.5 . .
N6 C23 C19 114.6(11) . .
N6 C23 H23A 108.6 . .
C19 C23 H23A 108.6 . .
N6 C23 H23B 108.6 . .
C19 C23 H23B 108.6 . .
H23A C23 H23B 107.6 . .
N6 C24 H24A 109.5 . .
N6 C24 H24B 109.5 . .
H24A C24 H24B 109.5 . .
N6 C24 H24C 109.5 . .
H24A C24 H24C 109.5 . .
H24B C24 H24C 109.5 . .
N6 C25 H25A 109.5 . .
N6 C25 H25B 109.5 . .
H25A C25 H25B 109.5 . .
N6 C25 H25C 109.5 . .
H25A C25 H25C 109.5 . .
H25B C25 H25C 109.5 . .
O4 C26 C30 113.8(9) . .
O4 C26 C27 108.3(9) . .
C30 C26 C27 111.1(12) . .
O4 C26 H26 107.8 . .
C30 C26 H26 107.8 . .
C27 C26 H26 107.8 . .
N7 C27 C26 114.6(11) . .
N7 C27 H27A 108.6 . .
C26 C27 H27A 108.6 . .
N7 C27 H27B 108.6 . .
C26 C27 H27B 108.6 . .
H27A C27 H27B 107.6 . .
N7 C28 H28A 109.5 . .
N7 C28 H28B 109.5 . .
H28A C28 H28B 109.5 . .
N7 C28 H28C 109.5 . .
H28A C28 H28C 109.5 . .
H28B C28 H28C 109.5 . .
N7 C29 H29A 109.5 . .
N7 C29 H29B 109.5 . .
H29A C29 H29B 109.5 . .
N7 C29 H29C 109.5 . .
H29A C29 H29C 109.5 . .
H29B C29 H29C 109.5 . .
N8 C30 C26 113.5(11) . .
N8 C30 H30A 108.9 . .
C26 C30 H30A 108.9 . .
N8 C30 H30B 108.9 . .
C26 C30 H30B 108.9 . .
H30A C30 H30B 107.7 . .
N8 C31 H31A 109.5 . .
N8 C31 H31B 109.5 . .
H31A C31 H31B 109.5 . .
N8 C31 H31C 109.5 . .
H31A C31 H31C 109.5 . .
H31B C31 H31C 109.5 . .
N8 C32 H32A 109.5 . .
N8 C32 H32B 109.5 . .
H32A C32 H32B 109.5 . .
N8 C32 H32C 109.5 . .
H32A C32 H32C 109.5 . .
H32B C32 H32C 109.5 . .
C42 C41 C41 117(2) . 5_756
C42 C41 H41A 107.9 . .
C41 C41 H41A 107.9 5_756 .
C42 C41 H41B 107.9 . .
C41 C41 H41B 107.9 5_756 .
H41A C41 H41B 107.2 . .
C43 C42 C41 116.6(17) . .
C43 C42 H42A 108.1 . .
C41 C42 H42A 108.1 . .
C43 C42 H42B 108.1 . .
C41 C42 H42B 108.1 . .
H42A C42 H42B 107.3 . .
C42 C43 H43A 109.5 . .
C42 C43 H43B 109.5 . .
H43A C43 H43B 109.5 . .
C42 C43 H43C 109.5 . .
H43A C43 H43C 109.5 . .
H43B C43 H43C 109.5 . .

loop_
_geom_bond_atom_site_label_1
_geom_bond_atom_site_label_2
_geom_bond_distance
_geom_bond_site_symmetry_2
Zn1 O4 1.985(7) .
Zn1 C1 2.000(10) .
Zn1 O1 2.005(7) .
Zn1 N1 2.207(9) .
Zn2 O1 1.979(8) .
Zn2 C2 1.999(11) .
Zn2 O2 2.013(7) .
Zn2 N3 2.204(9) .
Zn3 O2 1.961(7) .
Zn3 C3 1.995(11) .
Zn3 O3 2.020(6) .
Zn3 N5 2.250(10) .
Zn4 O3 1.959(8) .
Zn4 C4 1.988(11) .
Zn4 O4 2.009(7) .
Zn4 N7 2.230(9) .
O1 C5 1.412(12) .
O2 C12 1.445(11) .
O3 C19 1.446(14) .
O4 C26 1.427(14) .
N1 C7 1.460(16) .
N1 C8 1.472(16) .
N1 C6 1.513(16) .
N2 C11 1.427(18) .
N2 C9 1.456(13) .
N2 C10 1.472(18) .
N3 C15 1.427(15) .
N3 C13 1.479(13) .
N3 C14 1.484(16) .
N4 C18 1.428(17) .
N4 C17 1.451(15) .
N4 C16 1.461(13) .
N5 C21 1.458(14) .
N5 C20 1.469(15) .
N5 C22 1.476(15) .
N6 C23 1.455(15) .
N6 C25 1.459(16) .
N6 C24 1.477(16) .
N7 C27 1.469(16) .
N7 C28 1.472(15) .
N7 C29 1.496(16) .
N8 C30 1.426(15) .
N8 C31 1.475(18) .
N8 C32 1.488(19) .
C1 H1A 0.9800 .
C1 H1B 0.9800 .
C1 H1C 0.9800 .
C2 H2A 0.9800 .
C2 H2B 0.9800 .
C2 H2C 0.9800 .
C3 H3A 0.9800 .
C3 H3B 0.9800 .
C3 H3C 0.9800 .
C4 H4A 0.9800 .
C4 H4B 0.9800 .
C4 H4C 0.9800 .
C5 C6 1.497(18) .
C5 C9 1.497(17) .
C5 H5 1.0000 .
C6 H6A 0.9900 .
C6 H6B 0.9900 .
C7 H7A 0.9800 .
C7 H7B 0.9800 .
C7 H7C 0.9800 .
C8 H8A 0.9800 .
C8 H8B 0.9800 .
C8 H8C 0.9800 .
C9 H9A 0.9900 .
C9 H9B 0.9900 .
C10 H10A 0.9800 .
C10 H10B 0.9800 .
C10 H10C 0.9800 .
C11 H11A 0.9800 .
C11 H11B 0.9800 .
C11 H11C 0.9800 .
C12 C13 1.494(17) .
C12 C16 1.523(13) .
C12 H12 1.0000 .
C13 H13A 0.9900 .
C13 H13B 0.9900 .
C14 H14A 0.9800 .
C14 H14B 0.9800 .
C14 H14C 0.9800 .
C15 H15A 0.9800 .
C15 H15B 0.9800 .
C15 H15C 0.9800 .
C16 H16A 0.9900 .
C16 H16B 0.9900 .
C17 H17A 0.9800 .
C17 H17B 0.9800 .
C17 H17C 0.9800 .
C18 H18A 0.9800 .
C18 H18B 0.9800 .
C18 H18C 0.9800 .
C19 C20 1.494(16) .
C19 C23 1.507(15) .
C19 H19 1.0000 .
C20 H20A 0.9900 .
C20 H20B 0.9900 .
C21 H21A 0.9800 .
C21 H21B 0.9800 .
C21 H21C 0.9800 .
C22 H22A 0.9800 .
C22 H22B 0.9800 .
C22 H22C 0.9800 .
C23 H23A 0.9900 .
C23 H23B 0.9900 .
C24 H24A 0.9800 .
C24 H24B 0.9800 .
C24 H24C 0.9800 .
C25 H25A 0.9800 .
C25 H25B 0.9800 .
C25 H25C 0.9800 .
C26 C30 1.508(17) .
C26 C27 1.511(16) .
C26 H26 1.0000 .
C27 H27A 0.9900 .
C27 H27B 0.9900 .
C28 H28A 0.9800 .
C28 H28B 0.9800 .
C28 H28C 0.9800 .
C29 H29A 0.9800 .
C29 H29B 0.9800 .
C29 H29C 0.9800 .
C30 H30A 0.9900 .
C30 H30B 0.9900 .
C31 H31A 0.9800 .
C31 H31B 0.9800 .
C31 H31C 0.9800 .
C32 H32A 0.9800 .
C32 H32B 0.9800 .
C32 H32C 0.9800 .
C41 C42 1.47(3) .
C41 C41 1.50(5) 5_756
C41 H41A 0.9900 .
C41 H41B 0.9900 .
C42 C43 1.47(3) .
C42 H42A 0.9900 .
C42 H42B 0.9900 .
C43 H43A 0.9800 .
C43 H43B 0.9800 .
C43 H43C 0.9800 .
